data_9016218
loop_
_publ_author_name
'Hager, S. L.'
'Leverett, P.'
'Williams, P. A.'
'Mills, S. J.'
'Hibbs, D. E.'
'Raudsepp, M.'
'Kampf, A. R.'
'Birch, W. D.'

_publ_section_title
;
 The single-crystal X-ray structures of bariopharmacosiderite-C,
 bariopharmacosiderite-Q and natropharmacosiderite
 Note: sample Bariopharmacosiderite-C
;
_journal_name_full 'The Canadian Mineralogist'
_journal_page_first 1477
_journal_page_last 1485
_journal_paper_doi 10.3749/canmin.48.5.1477
_journal_volume 48
_journal_year 2010
_chemical_compound_source 'Robinson's Reef, Clunes, Victoria, Australia'
_chemical_formula_sum 'Al0.04 As2.16 Ba0.468 Fe3.96 H9.04 K0.039 Na0.021 O18.52 P0.84'
_chemical_name_mineral Bariopharmacosiderite
_space_group_IT_number 215
_symmetry_space_group_name_Hall 'P -4 2 3'
_symmetry_space_group_name_H-M 'P -4 3 m'
_cell_angle_alpha 90
_cell_angle_beta 90
_cell_angle_gamma 90
_cell_formula_units_Z 1
_cell_length_a 7.942
_cell_length_b 7.942
_cell_length_c 7.942
_cell_volume 500.945
_database_code_amcsd 0019790
_exptl_crystal_density_diffrn 2.591
_cod_original_formula_sum 'Ba.468 K.039 Na.021 (Fe3.96 Al.04) O18.52 (As2.16 P.84) H9.04'
_cod_database_code 9016218

loop_
_space_group_symop_operation_xyz
x,y,z
-z,x,-y
-y,z,-x
-x,y,-z
x,-z,-y
z,-y,-x
y,-x,-z
x,z,y
z,y,x
y,x,z
-z,-x,y
-y,-z,x
-x,-y,z
z,-x,-y
y,-z,-x
x,-y,-z
-x,z,-y
-z,y,-x
-y,x,-z
-x,-z,y
-z,-y,x
-y,-x,z
z,x,y
y,z,x

loop_
_atom_site_aniso_label
_atom_site_aniso_U_11
_atom_site_aniso_U_22
_atom_site_aniso_U_33
_atom_site_aniso_U_12
_atom_site_aniso_U_13
_atom_site_aniso_U_23
FeFe 0.01600 0.01600 0.01600 -0.00180 -0.00180 -0.00180
AlFe 0.01600 0.01600 0.01600 -0.00180 -0.00180 -0.00180
O-h2 0.01000 0.01000 0.01000 0.00000 0.00000 0.00000
AsAs 0.00800 0.02500 0.02500 0.00000 0.00000 0.00000
PAs 0.00800 0.02500 0.02500 0.00000 0.00000 0.00000
O1 0.02900 0.03600 0.03600 0.00300 0.00300 0.00500

loop_
_atom_site_label
_atom_site_fract_x
_atom_site_fract_y
_atom_site_fract_z
_atom_site_occupancy
_atom_site_U_iso_or_equiv
_atom_site_type_symbol
_atom_site_attached_hydrogens
BaBa 0.00000 0.50000 0.50000 0.15600 0.01600 Ba 0
KBa 0.00000 0.50000 0.50000 0.01300 0.01600 K 0
NaBa 0.00000 0.50000 0.50000 0.00700 0.01600 Na 0
FeFe 0.14310 0.14310 0.14310 0.99000 0.01600 Fe 0
AlFe 0.14310 0.14310 0.14310 0.01000 0.01600 Al 0
O-h2 0.88800 0.88800 0.88800 1.00000 0.01000 O 0
AsAs 0.50000 0.00000 0.00000 0.72000 0.01900 As 0
PAs 0.50000 0.00000 0.00000 0.28000 0.01900 P 0
O1 0.12400 0.38700 0.12400 1.00000 0.03100 O 0
H 0.83100 0.83100 0.83100 1.00000 0.01400 H 0
Wat1 0.68800 0.68800 0.68800 0.18000 0.03000 O 2
Wat2 0.19800 0.50000 0.50000 0.30000 0.03000 O 2

loop_
_cod_changelog_entry_id
_cod_changelog_entry_author
_cod_changelog_entry_date
_cod_changelog_entry_text
1
;cod-tools version 3.8.0
Id: cif_guess_AMCSD_atom_types 9574 2023-05-10 09:00:05Z saulius
;
2023-05-10T18:56:49+03:00
;Derived atom types and hydrogen counts
from atom names that follow the AMCSD naming convention
(Wat == water, O-H == hydroxyl).
;

loop_
_cod_related_entry_id
_cod_related_entry_database
_cod_related_entry_code
1 AMCSD 0019790
2 AMCSD 0020842
